data_7154708
loop_
_publ_author_name
'Ma, Wenliang'
'Wang, Chunquan'
'Li, Juntong'
'Zhang, Kun'
'Lu, Yu-Jing'
'Huo, Yanping'
'Zeng, Huaqiang'

_publ_section_title
;
 The Dynamics, energetics and selectivity of water chain-containing
 aquapores created by the self-assembly of aquafoldamer molecules.
;
_journal_issue 43
_journal_name_full 'Organic &amp; biomolecular chemistry'
_journal_page_first 10613
_journal_page_last 10619
_journal_paper_doi 10.1039/c5ob01732g
_journal_volume 13
_journal_year 2015
_chemical_formula_sum 'C39 H34 Cl2 N10 O9'
_chemical_formula_weight 857.66
_chemical_name_systematic 21-H2O.cif
_space_group_IT_number 14
_symmetry_cell_setting monoclinic
_symmetry_space_group_name_Hall '-P 2ybc'
_symmetry_space_group_name_H-M 'P 1 21/c 1'
_atom_sites_solution_hydrogens geom
_atom_sites_solution_primary direct
_atom_sites_solution_secondary difmap
_audit_creation_method SHELXL-97
_audit_update_record
;
2015-08-17 deposited with the CCDC.
2015-09-10 downloaded from the CCDC.
;
_cell_angle_alpha 90.00
_cell_angle_beta 94.870(2)
_cell_angle_gamma 90.00
_cell_formula_units_Z 4
_cell_length_a 13.4052(15)
_cell_length_b 10.3199(12)
_cell_length_c 28.307(3)
_cell_measurement_reflns_used 3399
_cell_measurement_temperature 100(2)
_cell_measurement_theta_max 24.88
_cell_measurement_theta_min 2.45
_cell_volume 3901.9(8)
_computing_cell_refinement 'Bruker SAINT'
_computing_data_collection 'Bruker APEX2'
_computing_data_reduction 'Bruker SAINT'
_computing_molecular_graphics 'Bruker SHELXTL'
_computing_publication_material 'Bruker SHELXTL'
_computing_structure_refinement 'SHELXL-97 (Sheldrick, 1997)'
_computing_structure_solution 'SHELXS-97 (Sheldrick, 1990)'
_diffrn_ambient_temperature 100(2)
_diffrn_measured_fraction_theta_full 0.999
_diffrn_measured_fraction_theta_max 0.999
_diffrn_measurement_device_type 'Bruker APEX-II CCD'
_diffrn_measurement_method '\f and \w scans'
_diffrn_radiation_monochromator graphite
_diffrn_radiation_source 'fine-focus sealed tube'
_diffrn_radiation_type MoK\a
_diffrn_radiation_wavelength 0.71073
_diffrn_reflns_av_R_equivalents 0.0535
_diffrn_reflns_av_sigmaI/netI 0.0570
_diffrn_reflns_limit_h_max 15
_diffrn_reflns_limit_h_min -13
_diffrn_reflns_limit_k_max 12
_diffrn_reflns_limit_k_min -12
_diffrn_reflns_limit_l_max 33
_diffrn_reflns_limit_l_min -33
_diffrn_reflns_number 22069
_diffrn_reflns_theta_full 25.00
_diffrn_reflns_theta_max 25.00
_diffrn_reflns_theta_min 2.01
_diffrn_standards_number 0
_exptl_absorpt_coefficient_mu 0.237
_exptl_absorpt_correction_T_max 0.7457
_exptl_absorpt_correction_T_min 0.6171
_exptl_absorpt_correction_type multi-scan
_exptl_absorpt_process_details 'Sadabs, (Sheldrick 2008)'
_exptl_crystal_colour Colourless
_exptl_crystal_density_diffrn 1.460
_exptl_crystal_density_meas ?
_exptl_crystal_density_method 'not measured'
_exptl_crystal_description Block
_exptl_crystal_F_000 1776
_exptl_crystal_size_max 0.50
_exptl_crystal_size_mid 0.34
_exptl_crystal_size_min 0.12
_refine_diff_density_max 0.999
_refine_diff_density_min -0.832
_refine_diff_density_rms 0.096
_refine_ls_extinction_method none
_refine_ls_goodness_of_fit_ref 1.110
_refine_ls_hydrogen_treatment mixed
_refine_ls_matrix_type full
_refine_ls_number_parameters 614
_refine_ls_number_reflns 6862
_refine_ls_number_restraints 55
_refine_ls_restrained_S_all 1.131
_refine_ls_R_factor_all 0.1001
_refine_ls_R_factor_gt 0.0845
_refine_ls_shift/su_max 0.003
_refine_ls_shift/su_mean 0.000
_refine_ls_structure_factor_coef Fsqd
_refine_ls_weighting_details 'calc w=1/[\s^2^(Fo^2^)+(0.0968P)^2^+10.1238P] where P=(Fo^2^+2Fc^2^)/3'
_refine_ls_weighting_scheme calc
_refine_ls_wR_factor_gt 0.2178
_refine_ls_wR_factor_ref 0.2280
_reflns_number_gt 5599
_reflns_number_total 6862
_reflns_threshold_expression >2sigma(I)
_cod_data_source_file c5ob01732g1.cif
_cod_data_source_block c524
_cod_depositor_comments
;
The following automatic conversions were performed:

'_symmetry_cell_setting' value 'Monoclinic' changed to 'monoclinic'
according to
/usr/data/users/saulius/crontab/automatic-downloads/rss-feeds/RSC/lib/dictionaries/cif_core.dic
dictionary named 'cif_core.dic' version 2.4.2 from 2011-04-26.

'_exptl_absorpt_correction_type' value 'Multi-scan' changed to
'multi-scan' according to
/usr/data/users/saulius/crontab/automatic-downloads/rss-feeds/RSC/lib/dictionaries/cif_core.dic
dictionary named 'cif_core.dic' version 2.4.2 from 2011-04-26.

'_exptl_crystal_density_meas' value 'Not Measured' was changed to '?'
- the value is perceived as not measured.

Automatic conversion script
Id: cif_fix_values 3271 2015-04-21 07:52:19Z andrius 

 Adding full bibliography for 7154707--7154711.cif.
;
_cod_original_cell_volume 3901.8(8)
_cod_original_sg_symbol_H-M P2(1)/c
_cod_database_code 7154708

loop_
_symmetry_equiv_pos_as_xyz
'x, y, z'
'-x, y+1/2, -z+1/2'
'-x, -y, -z'
'x, -y-1/2, z-1/2'

loop_
_atom_site_label
_atom_site_type_symbol
_atom_site_fract_x
_atom_site_fract_y
_atom_site_fract_z
_atom_site_U_iso_or_equiv
_atom_site_adp_type
_atom_site_occupancy
_atom_site_symmetry_multiplicity
_atom_site_calc_flag
_atom_site_refinement_flags
_atom_site_disorder_assembly
_atom_site_disorder_group
C1S C 0.0350(10) 0.1918(10) 0.4814(4) 0.079(4) Uani 0.451(2) 1 d PD A 1
H1S1 H 0.0036 0.2441 0.5044 0.094 Uiso 0.451(2) 1 calc PR A 1
H1S2 H 0.1067 0.2065 0.4857 0.094 Uiso 0.451(2) 1 calc PR A 1
Cl1 Cl 0.0097(4) 0.0288(5) 0.49069(18) 0.0731(13) Uani 0.451(2) 1 d PDU . 1
Cl2 Cl -0.0093(2) 0.2380(4) 0.42505(12) 0.0641(11) Uani 0.451(2) 1 d PDU A 1
C2S C -0.0520(17) 0.409(2) 0.5203(6) 0.079(4) Uani 0.304(5) 1 d PD B 2
H2S1 H -0.0785 0.3631 0.5463 0.094 Uiso 0.304(5) 1 calc PR B 2
H2S2 H 0.0059 0.4587 0.5327 0.094 Uiso 0.304(5) 1 calc PR B 2
Cl3 Cl -0.0175(7) 0.2986(8) 0.4773(4) 0.127(4) Uani 0.304(5) 1 d PDU B 2
Cl4 Cl -0.1430(4) 0.5124(6) 0.4934(2) 0.0633(19) Uani 0.304(5) 1 d PDU B 2
C3S C -0.0896(12) 0.497(3) 0.4970(9) 0.079(4) Uani 0.246(5) 1 d PD C 3
H3S1 H -0.0525 0.4651 0.4714 0.094 Uiso 0.246(5) 1 calc PR C 3
H3S2 H -0.0639 0.5809 0.5071 0.094 Uiso 0.246(5) 1 calc PR C 3
Cl5 Cl -0.0841(7) 0.3872(13) 0.5442(3) 0.117(4) Uani 0.246(5) 1 d PDU C 3
Cl6 Cl -0.2199(10) 0.5031(13) 0.4799(4) 0.132(5) Uani 0.246(5) 1 d PDU C 3
O1 O 0.8684(2) 0.5092(3) 0.18904(10) 0.0327(8) Uani 1 1 d . . .
O2 O 0.6123(2) 0.4126(3) 0.41252(9) 0.0292(7) Uani 1 1 d . . .
O3 O 0.0910(2) 0.3357(3) 0.29173(12) 0.0341(8) Uani 1 1 d . . .
O4 O 0.2582(2) 0.2491(4) 0.04481(11) 0.0381(8) Uani 1 1 d . . .
O5 O 0.8091(2) 0.1836(3) 0.12379(10) 0.0271(7) Uani 1 1 d . . .
O6 O 0.6217(2) 0.0972(3) 0.34441(10) 0.0258(7) Uani 1 1 d . . .
O7 O 0.7702(2) 0.1249(3) 0.38490(10) 0.0271(7) Uani 1 1 d . . .
N1 N 0.7180(2) 0.4867(3) 0.21961(11) 0.0166(7) Uani 1 1 d D . .
H1N H 0.6527(16) 0.475(4) 0.2136(14) 0.020 Uiso 1 1 d D . .
N2 N 0.6716(2) 0.4597(3) 0.29437(11) 0.0171(7) Uani 1 1 d . . .
N3 N 0.5153(3) 0.4030(3) 0.34216(11) 0.0216(7) Uani 1 1 d D . .
H3N H 0.516(3) 0.403(4) 0.3105(7) 0.026 Uiso 1 1 d D . .
N4 N 0.3511(3) 0.3632(3) 0.32024(12) 0.0216(7) Uani 1 1 d . . .
N5 N 0.2239(3) 0.3175(3) 0.24624(13) 0.0255(8) Uani 1 1 d D . .
H5N H 0.2902(15) 0.318(5) 0.2476(16) 0.031 Uiso 1 1 d D . .
N6 N 0.2442(2) 0.2858(3) 0.16812(12) 0.0215(7) Uani 1 1 d . . .
N7 N 0.3776(2) 0.2375(3) 0.10705(11) 0.0214(7) Uani 1 1 d D . .
H7N H 0.384(3) 0.236(4) 0.1387(7) 0.026 Uiso 1 1 d D . .
N8 N 0.5463(2) 0.2120(3) 0.11619(11) 0.0178(7) Uani 1 1 d . . .
N9 N 0.6973(2) 0.1777(3) 0.18082(11) 0.0181(7) Uani 1 1 d D . .
H9N H 0.6321(16) 0.176(4) 0.1839(15) 0.022 Uiso 1 1 d D . .
N10 N 0.7116(2) 0.1475(3) 0.26131(11) 0.0176(7) Uani 1 1 d . . .
C1 C 0.7244(3) 0.5180(4) 0.13454(14) 0.0198(8) Uani 1 1 d . . .
C2 C 0.6220(3) 0.5380(4) 0.12573(14) 0.0241(9) Uani 1 1 d . . .
H2 H 0.5819 0.5436 0.1509 0.029 Uiso 1 1 calc R . .
C3 C 0.5797(3) 0.5495(4) 0.08001(15) 0.0282(10) Uani 1 1 d . . .
H3 H 0.5112 0.5634 0.0744 0.034 Uiso 1 1 calc R . .
C4 C 0.6381(4) 0.5406(4) 0.04235(15) 0.0317(10) Uani 1 1 d . . .
H4 H 0.6089 0.5464 0.0114 0.038 Uiso 1 1 calc R . .
C5 C 0.7402(4) 0.5230(4) 0.05072(16) 0.0335(11) Uani 1 1 d . . .
H5 H 0.7800 0.5186 0.0254 0.040 Uiso 1 1 calc R . .
C6 C 0.7831(3) 0.5118(4) 0.09630(14) 0.0260(9) Uani 1 1 d . . .
H6 H 0.8519 0.5000 0.1017 0.031 Uiso 1 1 calc R . .
C7 C 0.7768(3) 0.5042(4) 0.18333(14) 0.0189(8) Uani 1 1 d . . .
C8 C 0.7483(3) 0.4730(3) 0.26812(13) 0.0172(8) Uani 1 1 d . . .
C9 C 0.8476(3) 0.4708(4) 0.28728(14) 0.0212(8) Uani 1 1 d . . .
H9 H 0.9000 0.4791 0.2680 0.025 Uiso 1 1 calc R . .
C10 C 0.8658(3) 0.4561(4) 0.33529(15) 0.0253(9) Uani 1 1 d . . .
H10 H 0.9314 0.4556 0.3490 0.030 Uiso 1 1 calc R . .
C11 C 0.7868(3) 0.4420(4) 0.36369(14) 0.0244(9) Uani 1 1 d . . .
H11 H 0.7978 0.4322 0.3964 0.029 Uiso 1 1 calc R . .
C12 C 0.6913(3) 0.4433(4) 0.34126(13) 0.0190(8) Uani 1 1 d . . .
C13 C 0.6030(3) 0.4185(4) 0.36931(13) 0.0215(9) Uani 1 1 d . . .
C14 C 0.4195(3) 0.3822(4) 0.35624(14) 0.0210(9) Uani 1 1 d . . .
C15 C 0.3955(3) 0.3851(4) 0.40330(15) 0.0268(9) Uani 1 1 d . . .
H15 H 0.4447 0.3989 0.4280 0.032 Uiso 1 1 calc R . .
C16 C 0.2978(4) 0.3671(4) 0.41200(15) 0.0311(10) Uani 1 1 d . . .
H16 H 0.2801 0.3669 0.4431 0.037 Uiso 1 1 calc R . .
C17 C 0.2255(4) 0.3491(4) 0.37519(16) 0.0316(10) Uani 1 1 d . . .
H17 H 0.1586 0.3381 0.3807 0.038 Uiso 1 1 calc R . .
C18 C 0.2559(3) 0.3481(4) 0.32968(15) 0.0254(9) Uani 1 1 d . . .
C19 C 0.1805(3) 0.3331(4) 0.28796(15) 0.0247(9) Uani 1 1 d . . .
C20 C 0.1790(3) 0.3053(4) 0.20058(15) 0.0236(9) Uani 1 1 d . . .
C21 C 0.0761(3) 0.3164(4) 0.18887(16) 0.0287(10) Uani 1 1 d . . .
H21 H 0.0323 0.3301 0.2122 0.034 Uiso 1 1 calc R . .
C22 C 0.0415(3) 0.3065(4) 0.14211(18) 0.0353(11) Uani 1 1 d . . .
H22 H -0.0267 0.3146 0.1333 0.042 Uiso 1 1 calc R . .
C23 C 0.1076(3) 0.2845(5) 0.10791(17) 0.0334(11) Uani 1 1 d . . .
H23 H 0.0849 0.2761 0.0761 0.040 Uiso 1 1 calc R . .
C24 C 0.2080(3) 0.2754(4) 0.12267(15) 0.0257(9) Uani 1 1 d . . .
C25 C 0.2829(3) 0.2525(4) 0.08701(15) 0.0247(9) Uani 1 1 d . . .
C26 C 0.4659(3) 0.2189(4) 0.08520(14) 0.0197(8) Uani 1 1 d . . .
C27 C 0.4711(3) 0.2090(4) 0.03657(14) 0.0254(9) Uani 1 1 d . . .
H27 H 0.4135 0.2114 0.0158 0.030 Uiso 1 1 calc R . .
C28 C 0.5644(3) 0.1955(4) 0.02000(14) 0.0288(10) Uani 1 1 d . . .
H28 H 0.5702 0.1880 -0.0124 0.035 Uiso 1 1 calc R . .
C29 C 0.6495(3) 0.1931(4) 0.05150(14) 0.0251(9) Uani 1 1 d . . .
H29 H 0.7132 0.1878 0.0409 0.030 Uiso 1 1 calc R . .
C30 C 0.6357(3) 0.1989(4) 0.09929(13) 0.0187(8) Uani 1 1 d . . .
C31 C 0.7235(3) 0.1872(4) 0.13527(13) 0.0186(8) Uani 1 1 d . . .
C32 C 0.7601(3) 0.1586(3) 0.22220(13) 0.0160(8) Uani 1 1 d . . .
C33 C 0.8642(3) 0.1522(4) 0.22255(14) 0.0211(8) Uani 1 1 d . . .
H33 H 0.8955 0.1583 0.1945 0.025 Uiso 1 1 calc R . .
C34 C 0.9190(3) 0.1368(4) 0.26523(14) 0.0233(9) Uani 1 1 d . . .
H34 H 0.9885 0.1327 0.2665 0.028 Uiso 1 1 calc R . .
C35 C 0.8709(3) 0.1271(4) 0.30646(14) 0.0217(9) Uani 1 1 d . . .
H35 H 0.9069 0.1176 0.3358 0.026 Uiso 1 1 calc R . .
C36 C 0.7678(3) 0.1322(4) 0.30266(13) 0.0186(8) Uani 1 1 d . . .
C37 C 0.7105(3) 0.1163(4) 0.34546(13) 0.0179(8) Uani 1 1 d . . .
C38 C 0.7241(4) 0.1121(5) 0.42884(15) 0.0326(10) Uani 1 1 d . . .
H38A H 0.6753 0.1795 0.4310 0.049 Uiso 1 1 calc R . .
H38B H 0.7743 0.1190 0.4550 0.049 Uiso 1 1 calc R . .
H38C H 0.6918 0.0292 0.4298 0.049 Uiso 1 1 calc R . .
O1W O 0.5004(2) 0.9305(3) 0.28352(10) 0.0230(6) Uani 1 1 d D . .
H1X H 0.546(2) 0.965(4) 0.3004(14) 0.028 Uiso 1 1 d D . .
H1Y H 0.513(3) 0.8532(15) 0.2803(16) 0.028 Uiso 1 1 d D . .
O2W O 0.4992(2) 0.1740(3) 0.23316(11) 0.0291(7) Uani 1 1 d D . .
H2X H 0.463(3) 0.110(3) 0.2347(17) 0.035 Uiso 1 1 d D . .
H2Y H 0.553(2) 0.168(5) 0.2492(15) 0.035 Uiso 1 1 d D . .

loop_
_atom_site_aniso_label
_atom_site_aniso_U_11
_atom_site_aniso_U_22
_atom_site_aniso_U_33
_atom_site_aniso_U_23
_atom_site_aniso_U_13
_atom_site_aniso_U_12
C1S 0.043(6) 0.083(9) 0.109(10) 0.007(8) 0.005(6) 0.030(6)
Cl1 0.059(2) 0.079(4) 0.081(4) -0.001(2) 0.006(2) -0.007(2)
Cl2 0.0424(17) 0.099(3) 0.0493(19) 0.0158(18) -0.0035(14) -0.0136(17)
C2S 0.043(6) 0.083(9) 0.109(10) 0.007(8) 0.005(6) 0.030(6)
Cl3 0.122(6) 0.087(5) 0.164(7) -0.032(5) -0.040(5) 0.016(4)
Cl4 0.036(3) 0.072(3) 0.079(4) -0.009(3) -0.009(2) 0.010(2)
C3S 0.043(6) 0.083(9) 0.109(10) 0.007(8) 0.005(6) 0.030(6)
Cl5 0.080(5) 0.193(9) 0.083(5) 0.032(6) 0.032(4) 0.039(6)
Cl6 0.131(8) 0.135(8) 0.129(8) -0.002(6) 0.004(6) 0.011(6)
O1 0.0202(16) 0.055(2) 0.0231(16) -0.0045(14) 0.0034(12) -0.0066(14)
O2 0.0420(18) 0.0328(17) 0.0135(15) 0.0025(12) 0.0059(12) 0.0022(14)
O3 0.0288(18) 0.0295(17) 0.0461(19) -0.0029(14) 0.0163(14) -0.0064(13)
O4 0.0282(17) 0.060(2) 0.0250(17) 0.0102(15) -0.0030(13) -0.0009(15)
O5 0.0234(16) 0.0343(17) 0.0243(15) 0.0009(13) 0.0050(12) -0.0028(13)
O6 0.0236(16) 0.0307(17) 0.0234(15) -0.0054(12) 0.0037(12) -0.0020(12)
O7 0.0269(15) 0.0354(17) 0.0186(14) 0.0058(12) -0.0001(12) -0.0042(13)
N1 0.0154(16) 0.0174(16) 0.0171(16) 0.0005(13) 0.0025(13) -0.0024(13)
N2 0.0223(17) 0.0128(16) 0.0159(16) -0.0021(12) -0.0002(13) 0.0025(13)
N3 0.0303(19) 0.0187(17) 0.0163(17) 0.0017(14) 0.0057(14) 0.0040(14)
N4 0.0311(19) 0.0112(16) 0.0239(18) 0.0022(13) 0.0102(15) 0.0029(14)
N5 0.0216(18) 0.0192(18) 0.037(2) 0.0019(15) 0.0076(16) -0.0015(15)
N6 0.0215(17) 0.0163(17) 0.0273(19) 0.0033(14) 0.0049(14) -0.0012(13)
N7 0.0231(18) 0.0253(18) 0.0154(16) 0.0021(14) -0.0003(13) -0.0013(14)
N8 0.0233(17) 0.0148(16) 0.0148(16) -0.0004(12) -0.0002(13) -0.0035(13)
N9 0.0165(16) 0.0189(17) 0.0191(17) -0.0019(13) 0.0021(13) 0.0002(13)
N10 0.0225(17) 0.0097(15) 0.0206(17) -0.0021(12) 0.0023(13) 0.0002(13)
C1 0.026(2) 0.0122(18) 0.022(2) -0.0018(15) 0.0062(16) -0.0041(16)
C2 0.027(2) 0.023(2) 0.023(2) 0.0035(17) 0.0056(17) -0.0039(17)
C3 0.033(2) 0.027(2) 0.024(2) 0.0053(18) -0.0017(18) 0.0001(19)
C4 0.052(3) 0.027(2) 0.015(2) 0.0016(17) -0.0025(19) 0.005(2)
C5 0.049(3) 0.030(2) 0.023(2) -0.0015(19) 0.012(2) 0.007(2)
C6 0.033(2) 0.024(2) 0.022(2) -0.0028(17) 0.0073(18) 0.0018(18)
C7 0.019(2) 0.018(2) 0.020(2) -0.0038(15) 0.0077(16) -0.0030(15)
C8 0.021(2) 0.0096(18) 0.021(2) -0.0025(15) 0.0002(16) -0.0003(15)
C9 0.022(2) 0.016(2) 0.026(2) -0.0022(16) 0.0019(16) -0.0020(16)
C10 0.025(2) 0.021(2) 0.029(2) -0.0025(17) -0.0055(17) 0.0008(17)
C11 0.036(2) 0.019(2) 0.017(2) 0.0002(16) -0.0037(17) 0.0016(18)
C12 0.029(2) 0.0118(18) 0.0164(19) -0.0021(15) 0.0027(16) 0.0021(16)
C13 0.034(2) 0.0131(19) 0.017(2) -0.0015(15) 0.0002(16) 0.0022(17)
C14 0.032(2) 0.0111(18) 0.021(2) 0.0039(15) 0.0117(17) 0.0036(16)
C15 0.040(3) 0.020(2) 0.021(2) 0.0018(17) 0.0098(18) 0.0045(18)
C16 0.048(3) 0.025(2) 0.023(2) 0.0010(18) 0.020(2) 0.002(2)
C17 0.038(3) 0.022(2) 0.038(3) 0.0004(19) 0.021(2) -0.0021(19)
C18 0.031(2) 0.0118(19) 0.035(2) 0.0018(17) 0.0122(18) -0.0020(17)
C19 0.029(2) 0.0122(19) 0.035(2) 0.0017(17) 0.0138(18) -0.0025(16)
C20 0.022(2) 0.0133(19) 0.036(2) 0.0018(17) 0.0078(18) 0.0000(16)
C21 0.026(2) 0.019(2) 0.042(3) 0.0053(19) 0.0081(19) 0.0017(17)
C22 0.017(2) 0.032(3) 0.056(3) 0.011(2) -0.002(2) 0.0009(18)
C23 0.026(2) 0.036(3) 0.037(3) 0.009(2) -0.0031(19) 0.0007(19)
C24 0.025(2) 0.020(2) 0.031(2) 0.0099(17) -0.0037(17) -0.0008(17)
C25 0.024(2) 0.024(2) 0.025(2) 0.0082(17) -0.0031(17) -0.0038(17)
C26 0.020(2) 0.017(2) 0.021(2) 0.0027(16) 0.0003(16) -0.0036(16)
C27 0.027(2) 0.033(2) 0.015(2) 0.0040(17) -0.0031(16) -0.0074(18)
C28 0.038(3) 0.033(2) 0.016(2) 0.0046(18) 0.0018(17) -0.007(2)
C29 0.028(2) 0.026(2) 0.022(2) 0.0026(17) 0.0062(17) -0.0071(18)
C30 0.024(2) 0.0122(18) 0.021(2) 0.0009(15) 0.0036(16) -0.0052(15)
C31 0.024(2) 0.0120(18) 0.021(2) -0.0018(15) 0.0050(16) -0.0020(15)
C32 0.021(2) 0.0075(17) 0.0192(19) -0.0025(14) 0.0006(15) -0.0002(14)
C33 0.020(2) 0.019(2) 0.024(2) -0.0018(16) 0.0036(16) 0.0002(16)
C34 0.019(2) 0.021(2) 0.030(2) -0.0010(17) 0.0006(16) -0.0010(16)
C35 0.022(2) 0.018(2) 0.024(2) 0.0005(16) -0.0032(16) 0.0004(16)
C36 0.025(2) 0.0107(18) 0.0197(19) -0.0005(15) -0.0014(16) 0.0007(15)
C37 0.023(2) 0.0121(18) 0.0180(19) -0.0024(15) -0.0005(15) -0.0007(15)
C38 0.041(3) 0.038(3) 0.019(2) 0.0068(19) 0.0035(19) -0.001(2)
O1W 0.0232(15) 0.0167(14) 0.0281(16) -0.0012(12) -0.0042(12) -0.0004(12)
O2W 0.0268(17) 0.0209(16) 0.0393(18) 0.0095(14) 0.0002(13) -0.0033(13)

loop_
_atom_type_symbol
_atom_type_description
_atom_type_scat_dispersion_real
_atom_type_scat_dispersion_imag
_atom_type_scat_source
C C 0.0033 0.0016 'International Tables Vol C Tables 4.2.6.8 and 6.1.1.4'
H H 0.0000 0.0000 'International Tables Vol C Tables 4.2.6.8 and 6.1.1.4'
N N 0.0061 0.0033 'International Tables Vol C Tables 4.2.6.8 and 6.1.1.4'
O O 0.0106 0.0060 'International Tables Vol C Tables 4.2.6.8 and 6.1.1.4'
Cl Cl 0.1484 0.1585 'International Tables Vol C Tables 4.2.6.8 and 6.1.1.4'

loop_
_geom_angle_atom_site_label_1
_geom_angle_atom_site_label_2
_geom_angle_atom_site_label_3
_geom_angle
_geom_angle_site_symmetry_1
Cl2 C1S Cl1 110.6(6) .
Cl2 C1S H1S1 109.5 .
Cl1 C1S H1S1 109.5 .
Cl2 C1S H1S2 109.5 .
Cl1 C1S H1S2 109.5 .
H1S1 C1S H1S2 108.1 .
Cl1 Cl1 C1S 147.5(10) 3_556
Cl4 C2S Cl3 108.1(8) .
Cl4 C2S H2S1 110.1 .
Cl3 C2S H2S1 110.1 .
Cl4 C2S H2S2 110.1 .
Cl3 C2S H2S2 110.1 .
H2S1 C2S H2S2 108.4 .
Cl5 C3S Cl6 102.2(8) .
Cl5 C3S H3S1 111.3 .
Cl6 C3S H3S1 111.3 .
Cl5 C3S H3S2 111.3 .
Cl6 C3S H3S2 111.3 .
H3S1 C3S H3S2 109.2 .
C37 O7 C38 116.8(3) .
C7 N1 C8 127.9(3) .
C7 N1 H1N 120(3) .
C8 N1 H1N 112(3) .
C8 N2 C12 118.1(3) .
C13 N3 C14 129.1(3) .
C13 N3 H3N 119(3) .
C14 N3 H3N 112(3) .
C14 N4 C18 118.3(3) .
C19 N5 C20 129.2(4) .
C19 N5 H5N 117(3) .
C20 N5 H5N 113(3) .
C20 N6 C24 117.9(4) .
C25 N7 C26 129.1(3) .
C25 N7 H7N 116(3) .
C26 N7 H7N 115(3) .
C26 N8 C30 118.0(3) .
C31 N9 C32 127.9(3) .
C31 N9 H9N 115(3) .
C32 N9 H9N 116(3) .
C32 N10 C36 117.0(3) .
C2 C1 C6 118.8(4) .
C2 C1 C7 123.8(4) .
C6 C1 C7 117.3(4) .
C3 C2 C1 120.3(4) .
C3 C2 H2 119.9 .
C1 C2 H2 119.9 .
C2 C3 C4 120.5(4) .
C2 C3 H3 119.7 .
C4 C3 H3 119.7 .
C3 C4 C5 119.7(4) .
C3 C4 H4 120.1 .
C5 C4 H4 120.1 .
C6 C5 C4 120.1(4) .
C6 C5 H5 119.9 .
C4 C5 H5 119.9 .
C5 C6 C1 120.5(4) .
C5 C6 H6 119.8 .
C1 C6 H6 119.8 .
O1 C7 N1 123.0(4) .
O1 C7 C1 120.2(3) .
N1 C7 C1 116.9(3) .
N2 C8 C9 122.7(4) .
N2 C8 N1 112.6(3) .
C9 C8 N1 124.6(4) .
C10 C9 C8 118.2(4) .
C10 C9 H9 120.9 .
C8 C9 H9 120.9 .
C9 C10 C11 120.3(4) .
C9 C10 H10 119.8 .
C11 C10 H10 119.8 .
C12 C11 C10 117.1(4) .
C12 C11 H11 121.5 .
C10 C11 H11 121.5 .
N2 C12 C11 123.6(4) .
N2 C12 C13 116.5(3) .
C11 C12 C13 119.8(3) .
O2 C13 N3 124.8(4) .
O2 C13 C12 121.3(4) .
N3 C13 C12 113.8(3) .
N4 C14 N3 113.4(3) .
N4 C14 C15 122.4(4) .
N3 C14 C15 124.2(4) .
C16 C15 C14 118.1(4) .
C16 C15 H15 121.0 .
C14 C15 H15 121.0 .
C15 C16 C17 120.5(4) .
C15 C16 H16 119.8 .
C17 C16 H16 119.8 .
C16 C17 C18 117.5(4) .
C16 C17 H17 121.2 .
C18 C17 H17 121.2 .
N4 C18 C17 123.2(4) .
N4 C18 C19 116.6(4) .
C17 C18 C19 120.2(4) .
O3 C19 N5 125.0(4) .
O3 C19 C18 122.3(4) .
N5 C19 C18 112.6(4) .
N6 C20 N5 113.4(3) .
N6 C20 C21 122.7(4) .
N5 C20 C21 123.9(4) .
C22 C21 C20 118.1(4) .
C22 C21 H21 121.0 .
C20 C21 H21 121.0 .
C21 C22 C23 120.3(4) .
C21 C22 H22 119.9 .
C23 C22 H22 119.9 .
C24 C23 C22 117.7(4) .
C24 C23 H23 121.1 .
C22 C23 H23 121.1 .
N6 C24 C23 123.4(4) .
N6 C24 C25 116.7(4) .
C23 C24 C25 119.9(4) .
O4 C25 N7 125.2(4) .
O4 C25 C24 121.7(4) .
N7 C25 C24 113.1(3) .
N8 C26 C27 122.9(4) .
N8 C26 N7 112.6(3) .
C27 C26 N7 124.4(3) .
C28 C27 C26 117.9(4) .
C28 C27 H27 121.1 .
C26 C27 H27 121.1 .
C27 C28 C29 120.2(4) .
C27 C28 H28 119.9 .
C29 C28 H28 119.9 .
C30 C29 C28 117.2(4) .
C30 C29 H29 121.4 .
C28 C29 H29 121.4 .
N8 C30 C29 123.7(4) .
N8 C30 C31 116.3(3) .
C29 C30 C31 120.0(4) .
O5 C31 N9 124.9(4) .
O5 C31 C30 121.7(3) .
N9 C31 C30 113.4(3) .
N10 C32 C33 123.1(3) .
N10 C32 N9 113.9(3) .
C33 C32 N9 122.9(3) .
C34 C33 C32 118.2(4) .
C34 C33 H33 120.9 .
C32 C33 H33 120.9 .
C33 C34 C35 119.9(4) .
C33 C34 H34 120.0 .
C35 C34 H34 120.0 .
C36 C35 C34 117.9(4) .
C36 C35 H35 121.1 .
C34 C35 H35 121.1 .
N10 C36 C35 123.8(4) .
N10 C36 C37 115.4(3) .
C35 C36 C37 120.8(3) .
O6 C37 O7 124.0(4) .
O6 C37 C36 124.9(3) .
O7 C37 C36 111.2(3) .
O7 C38 H38A 109.5 .
O7 C38 H38B 109.5 .
H38A C38 H38B 109.5 .
O7 C38 H38C 109.5 .
H38A C38 H38C 109.5 .
H38B C38 H38C 109.5 .
H1X O1W H1Y 109(5) .
H2X O2W H2Y 114(5) .

loop_
_geom_bond_atom_site_label_1
_geom_bond_atom_site_label_2
_geom_bond_distance
_geom_bond_site_symmetry_2
C1S Cl2 1.720(9) .
C1S Cl1 1.741(9) .
C1S H1S1 0.9700 .
C1S H1S2 0.9700 .
Cl1 Cl1 0.850(7) 3_556
C2S Cl4 1.746(10) .
C2S Cl3 1.757(10) .
C2S H2S1 0.9700 .
C2S H2S2 0.9700 .
C3S Cl5 1.746(10) .
C3S Cl6 1.774(10) .
C3S H3S1 0.9700 .
C3S H3S2 0.9700 .
O1 C7 1.226(5) .
O2 C13 1.221(5) .
O3 C19 1.214(5) .
O4 C25 1.213(5) .
O5 C31 1.219(5) .
O6 C37 1.205(5) .
O7 C37 1.320(5) .
O7 C38 1.441(5) .
N1 C7 1.358(5) .
N1 C8 1.406(5) .
N1 H1N 0.886(19) .
N2 C8 1.325(5) .
N2 C12 1.342(5) .
N3 C13 1.358(5) .
N3 C14 1.393(5) .
N3 H3N 0.897(19) .
N4 C14 1.326(5) .
N4 C18 1.335(5) .
N5 C19 1.369(5) .
N5 C20 1.385(6) .
N5 H5N 0.89(2) .
N6 C20 1.336(5) .
N6 C24 1.340(5) .
N7 C25 1.355(5) .
N7 C26 1.394(5) .
N7 H7N 0.893(19) .
N8 C26 1.333(5) .
N8 C30 1.334(5) .
N9 C31 1.369(5) .
N9 C32 1.397(5) .
N9 H9N 0.886(19) .
N10 C32 1.335(5) .
N10 C36 1.347(5) .
C1 C2 1.390(6) .
C1 C6 1.393(6) .
C1 C7 1.502(5) .
C2 C3 1.373(6) .
C2 H2 0.9300 .
C3 C4 1.378(6) .
C3 H3 0.9300 .
C4 C5 1.381(7) .
C4 H4 0.9300 .
C5 C6 1.372(6) .
C5 H5 0.9300 .
C6 H6 0.9300 .
C8 C9 1.394(5) .
C9 C10 1.369(6) .
C9 H9 0.9300 .
C10 C11 1.391(6) .
C10 H10 0.9300 .
C11 C12 1.379(6) .
C11 H11 0.9300 .
C12 C13 1.503(6) .
C14 C15 1.397(6) .
C15 C16 1.367(6) .
C15 H15 0.9300 .
C16 C17 1.374(7) .
C16 H16 0.9300 .
C17 C18 1.384(6) .
C17 H17 0.9300 .
C18 C19 1.496(6) .
C20 C21 1.396(6) .
C21 C22 1.368(7) .
C21 H21 0.9300 .
C22 C23 1.386(7) .
C22 H22 0.9300 .
C23 C24 1.378(6) .
C23 H23 0.9300 .
C24 C25 1.502(6) .
C26 C27 1.388(6) .
C27 C28 1.380(6) .
C27 H27 0.9300 .
C28 C29 1.388(6) .
C28 H28 0.9300 .
C29 C30 1.382(6) .
C29 H29 0.9300 .
C30 C31 1.495(5) .
C32 C33 1.397(5) .
C33 C34 1.369(6) .
C33 H33 0.9300 .
C34 C35 1.385(6) .
C34 H34 0.9300 .
C35 C36 1.377(6) .
C35 H35 0.9300 .
C36 C37 1.498(5) .
C38 H38A 0.9600 .
C38 H38B 0.9600 .
C38 H38C 0.9600 .
O1W H1X 0.826(11) .
O1W H1Y 0.823(10) .
O2W H2X 0.820(11) .
O2W H2Y 0.822(10) .

loop_
_geom_hbond_atom_site_label_D
_geom_hbond_atom_site_label_H
_geom_hbond_atom_site_label_A
_geom_hbond_distance_DH
_geom_hbond_distance_HA
_geom_hbond_distance_DA
_geom_hbond_angle_DHA
_geom_hbond_site_symmetry_A
O2W H2Y N10 0.822(10) 2.13(2) 2.903(4) 156(5) .
O2W H2X N2 0.820(11) 2.47(2) 3.231(4) 155(4) 2_645
O2W H2X O1W 0.820(11) 2.34(4) 2.888(4) 125(4) 1_545
O1W H1Y O2W 0.823(10) 1.892(17) 2.689(4) 163(5) 2_655
O1W H1X O6 0.826(11) 2.055(19) 2.845(4) 160(4) 1_565
N9 H9N O2W 0.886(19) 2.35(3) 3.148(5) 150(4) .
N9 H9N N8 0.886(19) 2.18(4) 2.634(4) 111(3) .
N7 H7N N6 0.893(19) 2.18(4) 2.639(5) 111(3) .
N1 H1N O1W 0.886(19) 2.11(2) 2.979(4) 166(4) 2_645
